data_7057122
loop_
_publ_author_name
'Kotov, Vitalii Yu.'
'Ilyukhin, Andrey B.'
'Korlyukov, Alexander A.'
'Smol&#x2019;yakov, Alexander F.'
'Kozyukhin, Sergey A.'

_publ_section_title
;
 Black hybrid iodobismuthate containing linear anionic chains
;
_journal_issue 8
_journal_name_full 'New Journal of Chemistry'
_journal_page_first 6354
_journal_paper_doi 10.1039/C7NJ04948J
_journal_volume 42
_journal_year 2018
_chemical_formula_moiety '2(C14 H18 N2), Bi2 I10'
_chemical_formula_sum 'C28 H36 Bi2 I10 N4'
_chemical_formula_weight 2115.57
_space_group_IT_number 14
_space_group_name_Hall '-P 2yn'
_space_group_name_H-M_alt 'P 1 21/n 1'
_symmetry_cell_setting monoclinic
_symmetry_Int_Tables_number 14
_symmetry_space_group_name_Hall '-P 2yn'
_symmetry_space_group_name_H-M 'P 1 21/n 1'
_atom_sites_solution_hydrogens geom
_audit_conform_dict_location ftp://ftp.iucr.org/pub/cif_core.dic
_audit_conform_dict_name cif_core.dic
_audit_conform_dict_version 2.4.3
_audit_creation_date 2017-04-03T10:58:59-00:00
_audit_creation_method 'WinGX routine CIF_UPDATE'
_audit_update_record
;
2017-08-08 deposited with the CCDC.
2018-03-06 downloaded from the CCDC.
;
_cell_angle_alpha 90
_cell_angle_beta 93.0000(10)
_cell_angle_gamma 90
_cell_formula_units_Z 2
_cell_length_a 12.5628(6)
_cell_length_b 12.2070(6)
_cell_length_c 15.2026(7)
_cell_measurement_reflns_used 9888
_cell_measurement_temperature 100(2)
_cell_measurement_theta_max 34.14
_cell_measurement_theta_min 2.33
_cell_volume 2328.19(19)
_computing_cell_refinement 'Bruker SAINT'
_computing_data_collection 'Bruker APEX2'
_computing_data_reduction 'Bruker SAINT'
_computing_molecular_graphics 'Bruker SHELXTL'
_computing_publication_material 'Bruker SHELXTL'
_computing_structure_refinement 'SHELXL-2016/6 (Sheldrick, 2016)'
_computing_structure_solution 'SHELXS-2016 (Sheldrick, 2015)'
_diffrn_ambient_temperature 100(2)
_diffrn_measured_fraction_theta_full 0.999
_diffrn_measured_fraction_theta_max 0.978
_diffrn_measurement_device_type 'Bruker APEX-II CCD'
_diffrn_measurement_method '\f and \w scans'
_diffrn_radiation_monochromator graphite
_diffrn_radiation_type MoK\a
_diffrn_radiation_wavelength 0.71073
_diffrn_reflns_av_R_equivalents 0.0493
_diffrn_reflns_av_unetI/netI 0.0343
_diffrn_reflns_Laue_measured_fraction_full 0.999
_diffrn_reflns_Laue_measured_fraction_max 0.978
_diffrn_reflns_limit_h_max 19
_diffrn_reflns_limit_h_min -19
_diffrn_reflns_limit_k_max 19
_diffrn_reflns_limit_k_min -19
_diffrn_reflns_limit_l_max 23
_diffrn_reflns_limit_l_min -24
_diffrn_reflns_number 64771
_diffrn_reflns_point_group_measured_fraction_full 0.999
_diffrn_reflns_point_group_measured_fraction_max 0.978
_diffrn_reflns_theta_full 25.242
_diffrn_reflns_theta_max 34.378
_diffrn_reflns_theta_min 2.328
_diffrn_standards_number 0
_exptl_absorpt_coefficient_mu 14.202
_exptl_absorpt_correction_T_max 0.1626
_exptl_absorpt_correction_T_min 0.0757
_exptl_absorpt_correction_type multi-scan
_exptl_absorpt_process_details 'SADABS 2014/5'
_exptl_crystal_colour red
_exptl_crystal_density_diffrn 3.018
_exptl_crystal_description block
_exptl_crystal_F_000 1856
_exptl_crystal_size_max 0.24
_exptl_crystal_size_mid 0.18
_exptl_crystal_size_min 0.01
_refine_diff_density_max 1.522
_refine_diff_density_min -1.125
_refine_diff_density_rms 0.215
_refine_ls_extinction_method none
_refine_ls_goodness_of_fit_ref 1.014
_refine_ls_hydrogen_treatment constr
_refine_ls_matrix_type full
_refine_ls_number_parameters 201
_refine_ls_number_reflns 9555
_refine_ls_number_restraints 0
_refine_ls_restrained_S_all 1.014
_refine_ls_R_factor_all 0.0334
_refine_ls_R_factor_gt 0.0237
_refine_ls_shift/su_max 0.001
_refine_ls_shift/su_mean 0
_refine_ls_structure_factor_coef Fsqd
_refine_ls_weighting_details 'w=1/[\s^2^(Fo^2^)+(0.0200P)^2^+1.0000P] where P=(Fo^2^+2Fc^2^)/3'
_refine_ls_weighting_scheme calc
_refine_ls_wR_factor_gt 0.0478
_refine_ls_wR_factor_ref 0.0507
_reflns_Friedel_coverage 0
_reflns_number_gt 8236
_reflns_number_total 9555
_reflns_threshold_expression 'I > 2\s(I)'
_cod_data_source_file c7nj04948j2.cif
_cod_data_source_block 1_100K
_cod_depositor_comments 'Adding full bibliography for 7057122--7057126.cif.'
_cod_original_sg_symbol_H-M 'P 21/n'
_cod_database_code 7057122

loop_
_symmetry_equiv_pos_as_xyz
'x, y, z'
'-x+1/2, y+1/2, -z+1/2'
'-x, -y, -z'
'x-1/2, -y-1/2, z-1/2'

loop_
_atom_site_label
_atom_site_type_symbol
_atom_site_fract_x
_atom_site_fract_y
_atom_site_fract_z
_atom_site_U_iso_or_equiv
_atom_site_adp_type
_atom_site_occupancy
_atom_site_site_symmetry_order
_atom_site_calc_flag
_atom_site_refinement_flags_posn
_atom_site_refinement_flags_adp
Bi1 Bi 0.00421(2) 0.52857(2) 0.15251(2) 0.01093(2) Uani 1 1 d . .
I1 I 0.13375(2) 0.44123(2) 0.30374(2) 0.01816(4) Uani 1 1 d . .
I2 I 0.16416(2) 0.71493(2) 0.13595(2) 0.01752(4) Uani 1 1 d . .
I3 I 0.13594(2) 0.36986(2) 0.01876(2) 0.01642(4) Uani 1 1 d . .
I4 I -0.12312(2) 0.66217(2) 0.26614(2) 0.01875(4) Uani 1 1 d . .
I5 I -0.15275(2) 0.34415(2) 0.17938(2) 0.01703(4) Uani 1 1 d . .
N1 N 0.0352(2) 0.97164(19) -0.10526(17) 0.0144(4) Uani 1 1 d . .
N2 N -0.04100(19) 0.9436(2) -0.28906(17) 0.0161(5) Uani 1 1 d . .
C1 C 0.1011(2) 0.9006(2) -0.06149(19) 0.0150(5) Uani 1 1 d . .
H1A H 0.074792 0.831401 -0.044092 0.018 Uiso 1 1 calc R U
C2 C 0.2062(2) 0.9275(2) -0.0418(2) 0.0172(5) Uani 1 1 d . .
H2A H 0.25164 0.876856 -0.010693 0.021 Uiso 1 1 calc R U
C3 C 0.2463(2) 1.0287(2) -0.0673(2) 0.0168(5) Uani 1 1 d . .
C4 C 0.1761(3) 1.1007(2) -0.1118(2) 0.0184(6) Uani 1 1 d . .
H4A H 0.20066 1.170574 -0.129457 0.022 Uiso 1 1 calc R U
C5 C 0.0716(2) 1.0713(2) -0.1304(2) 0.0175(5) Uani 1 1 d . .
H5A H 0.024582 1.120933 -0.160881 0.021 Uiso 1 1 calc R U
C6 C -0.0758(2) 0.9393(3) -0.1305(2) 0.0173(5) Uani 1 1 d . .
H6A H -0.120905 1.005702 -0.135886 0.021 Uiso 1 1 calc R U
H6B H -0.103632 0.892662 -0.083613 0.021 Uiso 1 1 calc R U
C7 C -0.0827(2) 0.8766(2) -0.2179(2) 0.0179(6) Uani 1 1 d . .
H7A H -0.041059 0.807927 -0.21164 0.022 Uiso 1 1 calc R U
H7B H -0.157878 0.856953 -0.233128 0.022 Uiso 1 1 calc R U
C8 C -0.1007(2) 1.0267(3) -0.3242(2) 0.0211(6) Uani 1 1 d . .
H8A H -0.171089 1.038012 -0.306126 0.025 Uiso 1 1 calc R U
C9 C -0.0595(3) 1.0947(3) -0.3860(2) 0.0234(6) Uani 1 1 d . .
H9A H -0.101802 1.153028 -0.410058 0.028 Uiso 1 1 calc R U
C10 C 0.0431(2) 1.0792(3) -0.4137(2) 0.0196(6) Uani 1 1 d . .
C11 C 0.1024(2) 0.9919(3) -0.3772(2) 0.0206(6) Uani 1 1 d . .
H11A H 0.172483 0.978439 -0.395243 0.025 Uiso 1 1 calc R U
C12 C 0.0593(2) 0.9254(3) -0.3150(2) 0.0174(5) Uani 1 1 d . .
H12A H 0.100061 0.866495 -0.290111 0.021 Uiso 1 1 calc R U
C13 C 0.3602(3) 1.0603(3) -0.0484(2) 0.0246(7) Uani 1 1 d . .
H13A H 0.396894 1.002144 -0.01426 0.037 Uiso 1 1 calc R U
H13B H 0.363456 1.128651 -0.014531 0.037 Uiso 1 1 calc R U
H13C H 0.394975 1.07083 -0.103993 0.037 Uiso 1 1 calc R U
C14 C 0.0902(3) 1.1557(3) -0.4781(2) 0.0264(7) Uani 1 1 d . .
H14A H 0.142289 1.116206 -0.511876 0.04 Uiso 1 1 calc R U
H14B H 0.125696 1.216458 -0.446158 0.04 Uiso 1 1 calc R U
H14C H 0.033508 1.184644 -0.51827 0.04 Uiso 1 1 calc R U

loop_
_atom_site_aniso_label
_atom_site_aniso_U_11
_atom_site_aniso_U_22
_atom_site_aniso_U_33
_atom_site_aniso_U_23
_atom_site_aniso_U_13
_atom_site_aniso_U_12
Bi1 0.01041(4) 0.01045(4) 0.01196(5) -0.00002(3) 0.00080(3) 0.00025(3)
I1 0.01388(8) 0.02344(9) 0.01691(9) 0.00506(7) -0.00163(7) 0.00206(7)
I2 0.01395(8) 0.01529(8) 0.02309(10) 0.00435(7) -0.00114(7) -0.00349(6)
I3 0.01593(8) 0.01875(8) 0.01449(8) -0.00194(7) 0.00017(7) 0.00351(6)
I4 0.02348(9) 0.01466(8) 0.01884(9) 0.00022(7) 0.00803(7) 0.00533(7)
I5 0.01371(8) 0.01321(8) 0.02425(10) 0.00027(7) 0.00190(7) -0.00263(6)
N1 0.0162(11) 0.0128(10) 0.0141(11) 0.0004(9) 0.0010(9) 0.0011(8)
N2 0.0138(10) 0.0199(11) 0.0145(11) -0.0017(9) 0.0004(9) -0.0019(9)
C1 0.0197(13) 0.0132(12) 0.0120(12) 0.0008(10) -0.0001(10) 0.0015(10)
C2 0.0188(13) 0.0180(13) 0.0147(13) 0.0005(11) 0.0010(11) 0.0020(10)
C3 0.0183(13) 0.0211(13) 0.0112(12) -0.0030(11) 0.0011(10) -0.0007(11)
C4 0.0240(14) 0.0152(13) 0.0160(13) -0.0002(11) 0.0010(11) -0.0002(11)
C5 0.0228(14) 0.0124(12) 0.0172(14) 0.0013(10) 0.0006(11) 0.0031(10)
C6 0.0143(12) 0.0209(13) 0.0167(14) -0.0004(11) 0.0018(11) -0.0011(10)
C7 0.0162(13) 0.0184(13) 0.0191(14) 0.0006(11) -0.0002(11) -0.0032(10)
C8 0.0158(13) 0.0278(16) 0.0196(15) 0.0027(12) 0.0010(11) 0.0018(11)
C9 0.0203(14) 0.0288(16) 0.0209(15) 0.0050(13) -0.0004(12) -0.0007(12)
C10 0.0168(13) 0.0274(15) 0.0145(14) -0.0024(12) -0.0012(11) -0.0090(11)
C11 0.0144(13) 0.0299(16) 0.0176(14) -0.0069(13) 0.0010(11) -0.0035(11)
C12 0.0144(12) 0.0216(14) 0.0162(14) -0.0037(11) 0.0003(11) 0.0001(10)
C13 0.0183(14) 0.0342(18) 0.0210(16) 0.0008(14) -0.0010(12) -0.0037(13)
C14 0.0292(17) 0.0337(18) 0.0161(15) 0.0022(13) -0.0007(13) -0.0151(14)

loop_
_atom_type_symbol
_atom_type_description
_atom_type_scat_dispersion_real
_atom_type_scat_dispersion_imag
_atom_type_scat_source
C C 0.0033 0.0016 'International Tables Vol C Tables 4.2.6.8 and 6.1.1.4'
H H 0 0 'International Tables Vol C Tables 4.2.6.8 and 6.1.1.4'
N N 0.0061 0.0033 'International Tables Vol C Tables 4.2.6.8 and 6.1.1.4'
I I -0.4742 1.8119 'International Tables Vol C Tables 4.2.6.8 and 6.1.1.4'
Bi Bi -4.1077 10.2566 'International Tables Vol C Tables 4.2.6.8 and 6.1.1.4'

loop_
_geom_angle_atom_site_label_1
_geom_angle_atom_site_label_2
_geom_angle_atom_site_label_3
_geom_angle
_geom_angle_site_symmetry_1
_geom_angle_site_symmetry_3
I4 Bi1 I1 92.169(7) . .
I4 Bi1 I5 87.400(7) . .
I1 Bi1 I5 87.866(7) . .
I4 Bi1 I2 90.914(7) . .
I1 Bi1 I2 89.711(7) . .
I5 Bi1 I2 176.993(7) . .
I4 Bi1 I3 88.324(7) . 3_565
I1 Bi1 I3 178.562(6) . 3_565
I5 Bi1 I3 93.507(6) . 3_565
I2 Bi1 I3 88.930(6) . 3_565
I4 Bi1 I3 176.657(6) . .
I1 Bi1 I3 89.660(7) . .
I5 Bi1 I3 89.872(6) . .
I2 Bi1 I3 91.895(7) . .
I3 Bi1 I3 89.914(6) 3_565 .
Bi1 I3 Bi1 90.087(6) 3_565 .
C1 N1 C5 120.3(3) . .
C1 N1 C6 120.1(2) . .
C5 N1 C6 119.5(2) . .
C8 N2 C12 120.7(3) . .
C8 N2 C7 119.6(3) . .
C12 N2 C7 119.5(3) . .
N1 C1 C2 120.7(3) . .
N1 C1 H1A 119.6 . .
C2 C1 H1A 119.6 . .
C1 C2 C3 120.3(3) . .
C1 C2 H2A 119.8 . .
C3 C2 H2A 119.8 . .
C4 C3 C2 117.7(3) . .
C4 C3 C13 120.3(3) . .
C2 C3 C13 122.0(3) . .
C5 C4 C3 120.5(3) . .
C5 C4 H4A 119.8 . .
C3 C4 H4A 119.8 . .
N1 C5 C4 120.5(3) . .
N1 C5 H5A 119.8 . .
C4 C5 H5A 119.8 . .
N1 C6 C7 111.6(2) . .
N1 C6 H6A 109.3 . .
C7 C6 H6A 109.3 . .
N1 C6 H6B 109.3 . .
C7 C6 H6B 109.3 . .
H6A C6 H6B 108 . .
N2 C7 C6 110.7(2) . .
N2 C7 H7A 109.5 . .
C6 C7 H7A 109.5 . .
N2 C7 H7B 109.5 . .
C6 C7 H7B 109.5 . .
H7A C7 H7B 108.1 . .
N2 C8 C9 120.1(3) . .
N2 C8 H8A 119.9 . .
C9 C8 H8A 119.9 . .
C8 C9 C10 120.9(3) . .
C8 C9 H9A 119.6 . .
C10 C9 H9A 119.6 . .
C9 C10 C11 117.8(3) . .
C9 C10 C14 121.2(3) . .
C11 C10 C14 121.0(3) . .
C12 C11 C10 120.1(3) . .
C12 C11 H11A 120 . .
C10 C11 H11A 120 . .
N2 C12 C11 120.5(3) . .
N2 C12 H12A 119.8 . .
C11 C12 H12A 119.8 . .
C3 C13 H13A 109.5 . .
C3 C13 H13B 109.5 . .
H13A C13 H13B 109.5 . .
C3 C13 H13C 109.5 . .
H13A C13 H13C 109.5 . .
H13B C13 H13C 109.5 . .
C10 C14 H14A 109.5 . .
C10 C14 H14B 109.5 . .
H14A C14 H14B 109.5 . .
C10 C14 H14C 109.5 . .
H14A C14 H14C 109.5 . .
H14B C14 H14C 109.5 . .

loop_
_geom_bond_atom_site_label_1
_geom_bond_atom_site_label_2
_geom_bond_distance
_geom_bond_site_symmetry_2
Bi1 I4 2.9141(2) .
Bi1 I1 2.9460(2) .
Bi1 I5 3.0344(2) .
Bi1 I2 3.0543(2) .
Bi1 I3 3.3071(2) 3_565
Bi1 I3 3.3134(2) .
N1 C1 1.350(4) .
N1 C5 1.362(4) .
N1 C6 1.480(4) .
N2 C8 1.354(4) .
N2 C12 1.358(4) .
N2 C7 1.474(4) .
C1 C2 1.378(4) .
C1 H1A 0.95 .
C2 C3 1.397(4) .
C2 H2A 0.95 .
C3 C4 1.395(4) .
C3 C13 1.496(4) .
C4 C5 1.376(4) .
C4 H4A 0.95 .
C5 H5A 0.95 .
C6 C7 1.532(4) .
C6 H6A 0.99 .
C6 H6B 0.99 .
C7 H7A 0.99 .
C7 H7B 0.99 .
C8 C9 1.374(5) .
C8 H8A 0.95 .
C9 C10 1.391(4) .
C9 H9A 0.95 .
C10 C11 1.398(5) .
C10 C14 1.497(4) .
C11 C12 1.378(4) .
C11 H11A 0.95 .
C12 H12A 0.95 .
C13 H13A 0.98 .
C13 H13B 0.98 .
C13 H13C 0.98 .
C14 H14A 0.98 .
C14 H14B 0.98 .
C14 H14C 0.98 .

loop_
_geom_hbond_atom_site_label_D
_geom_hbond_atom_site_label_H
_geom_hbond_atom_site_label_A
_geom_hbond_distance_DH
_geom_hbond_distance_HA
_geom_hbond_distance_DA
_geom_hbond_angle_DHA
_geom_hbond_site_symmetry_A
C1 H1A I2 0.95 3.23 3.811(3) 121.1 .
C2 H2A I2 0.95 3.22 3.803(3) 121.8 .
C4 H4A I4 0.95 3.04 3.763(3) 134.4 3_575
C5 H5A I2 0.95 3.14 3.945(3) 143.3 3_575
C6 H6A I1 0.99 3.24 4.008(3) 136.1 4_575
C7 H7A I5 0.99 3.08 4.021(3) 159.2 3_565
C7 H7B I2 0.99 3.04 3.944(3) 151.9 4_575
C8 H8A I1 0.95 3.05 3.968(3) 163.4 4_575
C11 H11A I5 0.95 3.25 3.732(3) 113.8 4_675
C12 H12A I5 0.95 3.13 4.026(3) 158.8 3_565

loop_
_geom_torsion_atom_site_label_1
_geom_torsion_atom_site_label_2
_geom_torsion_atom_site_label_3
_geom_torsion_atom_site_label_4
_geom_torsion
C5 N1 C1 C2 -0.2(4)
C6 N1 C1 C2 176.5(3)
N1 C1 C2 C3 -0.3(4)
C1 C2 C3 C4 0.8(4)
C1 C2 C3 C13 -179.0(3)
C2 C3 C4 C5 -0.7(4)
C13 C3 C4 C5 179.1(3)
C1 N1 C5 C4 0.3(4)
C6 N1 C5 C4 -176.5(3)
C3 C4 C5 N1 0.2(5)
C1 N1 C6 C7 -84.8(3)
C5 N1 C6 C7 91.9(3)
C8 N2 C7 C6 -75.7(3)
C12 N2 C7 C6 100.5(3)
N1 C6 C7 N2 -58.5(3)
C12 N2 C8 C9 -0.9(5)
C7 N2 C8 C9 175.2(3)
N2 C8 C9 C10 0.3(5)
C8 C9 C10 C11 0.5(5)
C8 C9 C10 C14 -177.4(3)
C9 C10 C11 C12 -0.9(5)
C14 C10 C11 C12 177.0(3)
C8 N2 C12 C11 0.5(4)
C7 N2 C12 C11 -175.6(3)
C10 C11 C12 N2 0.4(5)
